data_4021096
loop_
_publ_author_name
'Sharanjeet K. Bagal'
'Robert M. Adlington'
'Jack E. Baldwin'
'Rodolfo Marquez'

_publ_section_title
;
 Dimerization of Butenolide Structures. A Biomimetic Approach
 to the Dimeric Sesquiterpene Lactones (+-)-Biatractylolide
 and (+-)-Biepiasterolide
;
_journal_name_full 'Journal of Organic Chemistry'
_journal_page_first 9100
_journal_page_last 9108
_journal_paper_doi 10.1021/jo0488053
_journal_volume 69
_journal_year 2004
_chemical_formula_moiety ' C15 H20 O3 '
_chemical_formula_sum 'C15 H20 O3'
_chemical_formula_weight 248.32
_space_group_IT_number 14
_symmetry_cell_setting monoclinic
_symmetry_space_group_name_Hall '-P 2yn'
_symmetry_space_group_name_H-M 'P 1 21/n 1'
_cell_angle_alpha 90
_cell_angle_beta 91.3727(18)
_cell_angle_gamma 90
_cell_formula_units_Z 4
_cell_length_a 12.2308(4)
_cell_length_b 6.6948(3)
_cell_length_c 15.6664(6)
_cell_measurement_temperature 150
_cell_volume 1282.44(9)
_diffrn_ambient_temperature 150
_exptl_crystal_density_diffrn 1.286
_cod_depositor_comments
;
The following automatic conversions were performed:
'_symmetry_cell_setting' value 'Monoclinic' changed to 'monoclinic'
according to '/home/saulius/struct/CIF-dictionaries/cif_core.dic'
dictionary named 'cif_core.dic' version 2.4.1 from 2010-06-29.

Automatic conversion script
Id: cif_fix_enum 1527 2010-12-29 10:47:43Z saulius 
;
_cod_original_sg_symbol_H-M 'P 21/n'
_cod_original_formula_sum ' C15 H20 O3 '
_cod_database_code 4021096

loop_
_symmetry_equiv_pos_as_xyz
x,y,z
-x,-y,-z
-x+1/2,y+1/2,-z+1/2
x+1/2,-y+1/2,z+1/2

loop_
_atom_site_label
_atom_site_fract_x
_atom_site_fract_y
_atom_site_fract_z
_atom_site_U_iso_or_equiv
_atom_site_occupancy
_atom_site_adp_type
C1 0.23746(13) 0.1061(2) 0.7433(1) 0.0232 1.0000 Uani
C2 0.33699(12) 0.1163(2) 0.6923(1) 0.0227 1.0000 Uani
C3 0.30574(12) 0.1058(2) 0.6105(1) 0.0215 1.0000 Uani
C4 0.18410(12) 0.0720(2) 0.60249(9) 0.0224 1.0000 Uani
C5 0.12807(12) 0.2314(2) 0.54839(9) 0.0229 1.0000 Uani
C6 0.18639(12) 0.2743(2) 0.46394(9) 0.0220 1.0000 Uani
C7 0.13404(13) 0.4636(2) 0.4246(1) 0.0251 1.0000 Uani
C8 0.19128(14) 0.5354(3) 0.34462(11) 0.0301 1.0000 Uani
C9 0.31309(14) 0.5703(3) 0.36364(11) 0.0313 1.0000 Uani
C10 0.36693(13) 0.3909(3) 0.4053(1) 0.0269 1.0000 Uani
C11 0.30934(12) 0.3196(2) 0.48415(9) 0.0220 1.0000 Uani
C12 0.36653(12) 0.1440(2) 0.5309(1) 0.0245 1.0000 Uani
O1 0.22899(9) 0.11804(17) 0.82036(7) 0.0287 1.0000 Uani
O2 0.14808(9) 0.08651(17) 0.69139(6) 0.0252 1.0000 Uani
C13 0.44747(14) 0.1376(3) 0.73344(11) 0.0305 1.0000 Uani
O3 0.1556(1) -0.11720(17) 0.57223(7) 0.0276 1.0000 Uani
C14 0.17228(13) 0.0988(3) 0.4012(1) 0.0270 1.0000 Uani
C15 0.45679(15) 0.3097(3) 0.37487(11) 0.0375 1.0000 Uani
H1 0.1934(19) -0.209(4) 0.6044(15) 0.059(7) 1.0000 Uiso
H51 0.1258 0.3578 0.5823 0.0274 1.0000 Uiso
H52 0.0518 0.1864 0.5345 0.0274 1.0000 Uiso
H71 0.1373 0.5727 0.4681 0.0300 1.0000 Uiso
H72 0.0559 0.4338 0.4091 0.0300 1.0000 Uiso
H81 0.1570 0.6634 0.3247 0.0361 1.0000 Uiso
H82 0.1828 0.4321 0.2988 0.0361 1.0000 Uiso
H91 0.3214 0.6875 0.4028 0.0376 1.0000 Uiso
H92 0.3502 0.5992 0.3088 0.0376 1.0000 Uiso
H111 0.3138 0.4334 0.5255 0.0263 1.0000 Uiso
H121 0.4442 0.1797 0.5453 0.0294 1.0000 Uiso
H122 0.3648 0.0223 0.4938 0.0294 1.0000 Uiso
H131 0.5040 0.1417 0.6884 0.0365 1.0000 Uiso
H132 0.4620 0.0213 0.7721 0.0365 1.0000 Uiso
H133 0.4506 0.2641 0.7674 0.0365 1.0000 Uiso
H141 0.2106 0.1300 0.3472 0.0324 1.0000 Uiso
H142 0.2043 -0.0249 0.4274 0.0324 1.0000 Uiso
H143 0.0927 0.0771 0.3883 0.0324 1.0000 Uiso
H151 0.4905 0.1909 0.4039 0.0451 1.0000 Uiso
H152 0.4909 0.3671 0.3229 0.0451 1.0000 Uiso

loop_
_atom_site_aniso_label
_atom_site_aniso_U_11
_atom_site_aniso_U_22
_atom_site_aniso_U_33
_atom_site_aniso_U_23
_atom_site_aniso_U_13
_atom_site_aniso_U_12
C1 0.0280(8) 0.0187(8) 0.0229(7) 0.0000(6) -0.0023(6) -0.0006(6)
C2 0.0242(7) 0.0194(7) 0.0244(7) 0.0006(6) -0.0021(6) 0.0020(6)
C3 0.0209(7) 0.0196(7) 0.0240(7) -0.0003(6) -0.0011(5) 0.0034(6)
C4 0.0253(8) 0.0227(8) 0.0192(7) -0.0019(6) 0.0003(5) -0.0006(6)
C5 0.0192(7) 0.0254(8) 0.0240(7) 0.0005(6) -0.0014(6) 0.0018(6)
C6 0.0213(8) 0.0229(8) 0.0217(7) -0.0011(6) -0.0023(6) 0.0020(6)
C7 0.0259(8) 0.0227(8) 0.0264(8) -0.0004(6) -0.0040(6) 0.0043(6)
C8 0.0336(9) 0.0272(9) 0.0293(9) 0.0042(7) -0.0039(7) 0.0019(7)
C9 0.0334(9) 0.0292(9) 0.0313(8) 0.0043(7) -0.0009(7) -0.0033(7)
C10 0.0263(8) 0.0313(9) 0.0230(7) 0.0004(7) -0.0010(6) -0.0004(7)
C11 0.0212(7) 0.0219(8) 0.0228(7) -0.0030(6) -0.0021(6) 0.0029(6)
C12 0.0196(7) 0.0287(9) 0.0252(8) 0.0008(6) -0.0004(6) 0.0057(6)
O1 0.0354(6) 0.0297(6) 0.0210(5) -0.0002(5) 0.0002(4) -0.0047(5)
O2 0.0237(5) 0.0312(6) 0.0208(5) -0.0003(5) 0.0000(4) -0.0021(5)
C13 0.0264(8) 0.037(1) 0.0279(8) -0.0035(7) -0.0047(6) 0.0015(7)
O3 0.0338(6) 0.0218(6) 0.0269(6) -0.0015(5) -0.0067(5) -0.0019(5)
C14 0.0318(8) 0.0250(9) 0.0241(8) -0.0021(6) -0.0036(6) 0.0002(7)
C15 0.036(1) 0.0438(11) 0.0334(9) 0.0060(8) 0.0101(7) 0.0042(9)

loop_
_geom_bond_atom_site_label_1
_geom_bond_site_symmetry_1
_geom_bond_atom_site_label_2
_geom_bond_site_symmetry_2
_geom_bond_distance
_geom_bond_publ_flag
C1 . C2 . 1.473(2) yes
C1 . O1 . 1.2175(18) yes
C1 . O2 . 1.3529(18) yes
C2 . C3 . 1.331(2) yes
C2 . C13 . 1.490(2) yes
C3 . C4 . 1.507(2) yes
C3 . C12 . 1.490(2) yes
C4 . C5 . 1.516(2) yes
C4 . O2 . 1.4739(18) yes
C4 . O3 . 1.3941(19) yes
C5 . C6 . 1.545(2) yes
C5 . H51 . 1.0000 no
C5 . H52 . 1.0000 no
C6 . C7 . 1.542(2) yes
C6 . C11 . 1.559(2) yes
C6 . C14 . 1.539(2) yes
C7 . C8 . 1.527(2) yes
C7 . H71 . 1.0000 no
C7 . H72 . 1.0000 no
C8 . C9 . 1.530(2) yes
C8 . H81 . 1.0000 no
C8 . H82 . 1.0000 no
C9 . C10 . 1.510(2) yes
C9 . H91 . 1.0000 no
C9 . H92 . 1.0000 no
C10 . C11 . 1.514(2) yes
C10 . C15 . 1.325(2) yes
C11 . C12 . 1.544(2) yes
C11 . H111 . 1.0000 no
C12 . H121 . 1.0000 no
C12 . H122 . 1.0000 no
C13 . H131 . 1.0000 no
C13 . H132 . 1.0000 no
C13 . H133 . 1.0000 no
O3 . H1 . 0.91(3) yes
C14 . H141 . 1.0000 no
C14 . H142 . 1.0000 no
C14 . H143 . 1.0000 no
C15 . H151 . 1.0000 no
C15 . H152 . 1.0000 no

loop_
_cod_related_entry_id
_cod_related_entry_database
_cod_related_entry_code
1 ChemSpider 170107
